data_2018163
loop_
_publ_author_name
'Wang, Feng-Yan'
'Jiang, Xue-Bing'
'Tan, Xue-Jie'
'Xing, Dian-Xiang'

_publ_section_title
;
 A two-dimensional undulating Ag^I^ coordination polymer constructed of
 Ag---C and Ag---O bonds:
 poly[[[\m~3~-(5,6-\h):\k<i>O</i>^2^:\k<i>O</i>^2^-(+-)-(1<i>S</i>,2<i>S</i>,3<i>R</i>,4<i>R</i>)-3-carboxy-7-oxabicyclo[2.2.1]hept-5-ene-2-carboxylato]silver(I)]
 monohydrate]
;
_journal_coeditor_code WQ3003
_journal_issue 7
_journal_name_full 'Acta Crystallographica Section C'
_journal_page_first m218
_journal_page_last m220
_journal_paper_doi 10.1107/S0108270111019421
_journal_volume 67
_journal_year 2011
_chemical_formula_iupac '[Ag (C8 H7 O5)] , H2 O'
_chemical_formula_moiety 'C8 H7 Ag O5, H2 O'
_chemical_formula_sum 'C8 H9 Ag O6'
_chemical_formula_weight 309.02
_chemical_name_systematic
;
poly[[[\m~3~-(5,6-\h):\k<i>O</i>^2^:\k<i>O</i>^2^-(+-)-
(1<i>S</i>,2<i>S</i>,3<i>R</i>,4<i>R</i>)-3-carboxy-7-
oxabicyclo[2.2.1]hept-5-ene-2-carboxylato]silver(I)] monohydrate]
;
_space_group_IT_number 14
_symmetry_cell_setting monoclinic
_symmetry_space_group_name_Hall '-P 2yn'
_symmetry_space_group_name_H-M 'P 1 21/n 1'
_atom_sites_solution_hydrogens geom
_atom_sites_solution_primary direct
_atom_sites_solution_secondary difmap
_audit_creation_method SHELXL97
_cell_angle_alpha 90.00
_cell_angle_beta 97.280(3)
_cell_angle_gamma 90.00
_cell_formula_units_Z 4
_cell_length_a 9.885(2)
_cell_length_b 7.0011(15)
_cell_length_c 12.746(3)
_cell_measurement_reflns_used 380
_cell_measurement_temperature 298(2)
_cell_measurement_theta_max 28.31
_cell_measurement_theta_min 2.46
_cell_volume 875.0(3)
_computing_cell_refinement 'SMART (Bruker, 2000)'
_computing_data_collection 'SMART (Bruker, 2000)'
_computing_data_reduction 'SAINT (Bruker, 2000)'
_computing_molecular_graphics 'SHELXTL (Sheldrick, 2008)'
_computing_publication_material 'SHELXL97 (Sheldrick, 2008)'
_computing_structure_refinement 'SHELXL97 (Sheldrick, 2008)'
_computing_structure_solution 'SHELXTL (Sheldrick, 2008)'
_diffrn_ambient_temperature 298(2)
_diffrn_measured_fraction_theta_full 0.990
_diffrn_measured_fraction_theta_max 0.915
_diffrn_measurement_device_type 'Bruker SMART CCD area-detector'
_diffrn_measurement_method '\f and \w scans'
_diffrn_radiation_monochromator graphite
_diffrn_radiation_source 'fine-focus sealed tube'
_diffrn_radiation_type MoK\a
_diffrn_radiation_wavelength 0.71073
_diffrn_reflns_av_R_equivalents 0.0385
_diffrn_reflns_av_sigmaI/netI 0.0401
_diffrn_reflns_limit_h_max 12
_diffrn_reflns_limit_h_min -13
_diffrn_reflns_limit_k_max 9
_diffrn_reflns_limit_k_min -7
_diffrn_reflns_limit_l_max 16
_diffrn_reflns_limit_l_min -11
_diffrn_reflns_number 4990
_diffrn_reflns_theta_full 27.00
_diffrn_reflns_theta_max 28.31
_diffrn_reflns_theta_min 2.46
_diffrn_standards_decay_% 0
_exptl_absorpt_coefficient_mu 2.310
_exptl_absorpt_correction_T_max 0.758
_exptl_absorpt_correction_T_min 0.482
_exptl_absorpt_correction_type multi-scan
_exptl_absorpt_process_details '(SADABS; Bruker, 2000)'
_exptl_crystal_colour colourless
_exptl_crystal_density_diffrn 2.346
_exptl_crystal_density_method 'not measured'
_exptl_crystal_description block
_exptl_crystal_F_000 608.0
_exptl_crystal_size_max 0.32
_exptl_crystal_size_mid 0.27
_exptl_crystal_size_min 0.12
_refine_diff_density_max 0.872
_refine_diff_density_min -0.947
_refine_ls_extinction_coef 0.0130(12)
_refine_ls_extinction_expression Fc^*^=kFc[1+0.001xFc^2^\l^3^/sin(2\q)]^-1/4^
_refine_ls_extinction_method 'SHELXL97 (Sheldrick, 2008)'
_refine_ls_goodness_of_fit_ref 1.050
_refine_ls_hydrogen_treatment mixed
_refine_ls_matrix_type full
_refine_ls_number_parameters 164
_refine_ls_number_reflns 1995
_refine_ls_number_restraints 6
_refine_ls_restrained_S_all 1.048
_refine_ls_R_factor_all 0.0317
_refine_ls_R_factor_gt 0.0295
_refine_ls_shift/su_max 0.001
_refine_ls_shift/su_mean 0.000
_refine_ls_structure_factor_coef Fsqd
_refine_ls_weighting_details 'calc w = 1/[\s^2^(Fo^2^)+(0.0475P)^2^+0.2021P] where P=(Fo^2^+2Fc^2^)/3'
_refine_ls_weighting_scheme calc
_refine_ls_wR_factor_gt 0.0781
_refine_ls_wR_factor_ref 0.0795
_reflns_number_gt 1868
_reflns_number_total 1995
_reflns_threshold_expression I>2\s(I)
_cod_data_source_file wq3003.cif
_cod_data_source_block I
_cod_original_cell_volume 874.9(3)
_cod_original_sg_symbol_H-M 'P 21/n '
_cod_database_code 2018163
_cod_database_fobs_code 2018163

loop_
_symmetry_equiv_pos_as_xyz
'x, y, z'
'-x+1/2, y+1/2, -z+1/2'
'-x, -y, -z'
'x-1/2, -y-1/2, z-1/2'

loop_
_atom_site_type_symbol
_atom_site_label
_atom_site_fract_x
_atom_site_fract_y
_atom_site_fract_z
_atom_site_U_iso_or_equiv
_atom_site_adp_type
_atom_site_calc_flag
_atom_site_refinement_flags
_atom_site_occupancy
_atom_site_symmetry_multiplicity
_atom_site_disorder_assembly
_atom_site_disorder_group
Ag Ag1 0.42686(2) 0.47589(3) 0.859527(16) 0.02830(13) Uani d . 1 1 . .
O O1 0.26789(17) 0.2554(3) 0.68466(14) 0.0245(4) Uani d . 1 1 . .
O O2 0.2957(2) -0.1098(3) 0.54062(16) 0.0330(5) Uani d . 1 1 . .
O O3 0.3032(3) 0.0244(3) 0.38335(18) 0.0323(5) Uani d . 1 1 . .
H H7 0.2515 -0.0729 0.3615 0.078(16) Uiso d R 1 1 . .
O O4 0.0788(2) 0.4234(3) 0.37832(18) 0.0366(5) Uani d . 1 1 . .
O O5 0.06616(19) 0.1838(3) 0.48871(15) 0.0284(4) Uani d . 1 1 . .
C C1 0.2524(3) 0.4381(4) 0.6326(2) 0.0232(5) Uani d . 1 1 . .
H H1 0.1729 0.4954 0.6443 0.037(11) Uiso d R 1 1 . .
C C2 0.2635(2) 0.3839(3) 0.5156(2) 0.0192(5) Uani d . 1 1 . .
C C3 0.3691(3) 0.2182(4) 0.5327(2) 0.0208(5) Uani d . 1 1 . .
C C4 0.4006(3) 0.2119(4) 0.6552(2) 0.0221(5) Uani d . 1 1 . .
C C5 0.4791(3) 0.3919(4) 0.6885(2) 0.0240(5) Uani d . 1 1 . .
C C6 0.3867(3) 0.5341(4) 0.6741(2) 0.0227(5) Uani d . 1 1 . .
C C7 0.1258(3) 0.3281(3) 0.45580(19) 0.0210(5) Uani d . 1 1 . .
C C8 0.3176(3) 0.0280(4) 0.4884(2) 0.0233(6) Uani d . 1 1 . .
O O6 0.3323(2) 0.2410(3) 0.19795(17) 0.0380(5) Uani d . 1 1 . .
H H8 0.3522 0.2190 0.1316 0.006(5) Uiso d PRU 0.84(4) 1 A 1
H H9 0.3279 0.1862 0.2552 0.007(5) Uiso d PRU 0.84(4) 1 A 1
H H8A 0.3685 0.1253 0.1709 0.007(5) Uiso d PRU 0.16(4) 1 A 2
H H9A 0.2596 0.1960 0.1853 0.007(5) Uiso d PRU 0.16(4) 1 A 2
H H2 0.304(3) 0.484(4) 0.486(3) 0.023(9) Uiso d . 1 1 . .
H H3 0.443(3) 0.243(5) 0.501(2) 0.025(7) Uiso d . 1 1 . .
H H4 0.434(3) 0.100(4) 0.688(2) 0.013(6) Uiso d . 1 1 . .
H H5 0.570(3) 0.404(4) 0.695(2) 0.024(7) Uiso d . 1 1 . .
H H6 0.398(3) 0.665(5) 0.669(2) 0.027(8) Uiso d . 1 1 . .

loop_
_atom_site_aniso_label
_atom_site_aniso_U_11
_atom_site_aniso_U_22
_atom_site_aniso_U_33
_atom_site_aniso_U_12
_atom_site_aniso_U_13
_atom_site_aniso_U_23
Ag1 0.03320(18) 0.03385(18) 0.01679(17) 0.00838(8) -0.00093(10) -0.00330(7)
O1 0.0273(9) 0.0275(10) 0.0196(9) -0.0034(7) 0.0069(7) 0.0010(8)
O2 0.0486(12) 0.0223(10) 0.0279(11) 0.0008(8) 0.0038(9) 0.0035(8)
O3 0.0528(14) 0.0264(10) 0.0186(11) -0.0049(9) 0.0081(10) -0.0049(8)
O4 0.0402(12) 0.0331(11) 0.0318(12) -0.0087(9) -0.0138(9) 0.0117(10)
O5 0.0310(10) 0.0292(10) 0.0237(10) -0.0098(8) -0.0009(8) 0.0032(8)
C1 0.0223(12) 0.0253(13) 0.0217(13) 0.0057(10) 0.0015(10) -0.0057(11)
C2 0.0225(11) 0.0170(11) 0.0179(11) -0.0003(9) 0.0018(9) 0.0016(9)
C3 0.0241(12) 0.0214(11) 0.0177(12) 0.0006(9) 0.0058(10) -0.0006(10)
C4 0.0268(13) 0.0207(12) 0.0184(12) 0.0051(10) 0.0009(10) 0.0005(10)
C5 0.0231(13) 0.0292(14) 0.0196(12) 0.0005(10) 0.0028(10) -0.0026(11)
C6 0.0294(14) 0.0211(12) 0.0170(13) -0.0017(10) 0.0006(11) -0.0013(9)
C7 0.0273(12) 0.0179(11) 0.0178(12) 0.0011(9) 0.0030(10) -0.0030(9)
C8 0.0265(14) 0.0225(13) 0.0216(15) 0.0041(9) 0.0053(11) -0.0019(10)
O6 0.0562(14) 0.0284(10) 0.0295(11) 0.0069(10) 0.0060(10) 0.0059(9)

loop_
_atom_type_symbol
_atom_type_description
_atom_type_scat_dispersion_real
_atom_type_scat_dispersion_imag
_atom_type_scat_source
C C 0.0033 0.0016 'International Tables Vol C Tables 4.2.6.8 and 6.1.1.4'
H H 0.0000 0.0000 'International Tables Vol C Tables 4.2.6.8 and 6.1.1.4'
O O 0.0106 0.0060 'International Tables Vol C Tables 4.2.6.8 and 6.1.1.4'
Ag Ag -0.8971 1.1015 'International Tables Vol C Tables 4.2.6.8 and 6.1.1.4'

loop_
_geom_angle_atom_site_label_1
_geom_angle_atom_site_label_2
_geom_angle_atom_site_label_3
_geom_angle_site_symmetry_1
_geom_angle_site_symmetry_3
_geom_angle
_geom_angle_publ_flag
O5 Ag1 C5 4_666 . 110.88(8) y
O5 Ag1 C6 4_666 . 143.47(8) y
C5 Ag1 C6 . . 32.91(9) y
O5 Ag1 O5 4_666 2_556 76.45(7) y
C5 Ag1 O5 . 2_556 153.66(8) y
C6 Ag1 O5 . 2_556 132.53(8) y
O5 Ag1 O2 4_666 2_556 90.23(7) y
C5 Ag1 O2 . 2_556 130.65(8) y
C6 Ag1 O2 . 2_556 117.07(8) y
O5 Ag1 O2 2_556 2_556 72.76(6) y
O5 Ag1 O1 4_666 2_556 146.34(6) y
C5 Ag1 O1 . 2_556 102.47(8) y
C6 Ag1 O1 . 2_556 69.58(8) y
O5 Ag1 O1 2_556 2_556 71.55(6) y
O2 Ag1 O1 2_556 2_556 70.70(6) y
C1 O1 C4 . . 96.61(17) ?
C1 O1 Ag1 . 2_546 120.41(14) y
C4 O1 Ag1 . 2_546 115.61(14) y
C8 O2 Ag1 . 2_546 106.90(17) y
C8 O3 H7 . . 108.6 ?
C7 O5 Ag1 . 4_565 114.34(16) y
C7 O5 Ag1 . 2_546 141.10(17) y
Ag1 O5 Ag1 4_565 2_546 103.55(7) y
O1 C1 C6 . . 101.2(2) ?
O1 C1 C2 . . 102.05(19) ?
C6 C1 C2 . . 106.0(2) ?
O1 C1 H1 . . 111.1 ?
C6 C1 H1 . . 118.8 ?
C2 C1 H1 . . 115.5 ?
C7 C2 C1 . . 112.0(2) ?
C7 C2 C3 . . 114.8(2) ?
C1 C2 C3 . . 100.11(19) ?
C7 C2 H2 . . 114(2) ?
C1 C2 H2 . . 107(2) ?
C3 C2 H2 . . 108(2) ?
C8 C3 C4 . . 111.5(2) ?
C8 C3 C2 . . 114.6(2) ?
C4 C3 C2 . . 101.92(19) ?
C8 C3 H3 . . 105(2) ?
C4 C3 H3 . . 112.9(19) ?
C2 C3 H3 . . 111(2) ?
O1 C4 C5 . . 101.68(19) ?
O1 C4 C3 . . 100.51(19) ?
C5 C4 C3 . . 106.8(2) ?
O1 C4 H4 . . 109.8(16) ?
C5 C4 H4 . . 115.9(17) ?
C3 C4 H4 . . 119.6(18) ?
C6 C5 C4 . . 105.2(2) ?
C6 C5 Ag1 . . 73.70(16) y
C4 C5 Ag1 . . 107.46(16) y
C6 C5 H5 . . 127(2) ?
C4 C5 H5 . . 125(2) ?
Ag1 C5 H5 . . 103(2) ?
C5 C6 C1 . . 105.5(2) ?
C5 C6 Ag1 . . 73.39(16) y
C1 C6 Ag1 . . 107.33(17) y
C5 C6 H6 . . 130.8(19) ?
C1 C6 H6 . . 121.5(19) ?
Ag1 C6 H6 . . 103.1(19) ?
O4 C7 O5 . . 123.6(2) ?
O4 C7 C2 . . 118.9(2) ?
O5 C7 C2 . . 117.5(2) ?
O2 C8 O3 . . 122.5(3) ?
O2 C8 C3 . . 125.1(3) ?
O3 C8 C3 . . 112.4(2) ?
H8 O6 H9 . . 141.6 ?
H8 O6 H8A . . 52.4 ?
H9 O6 H8A . . 89.3 ?
H8 O6 H9A . . 92.4 ?
H9 O6 H9A . . 81.1 ?
H8A O6 H9A . . 87.7 ?

loop_
_geom_bond_atom_site_label_1
_geom_bond_atom_site_label_2
_geom_bond_site_symmetry_2
_geom_bond_distance
_geom_bond_publ_flag
Ag1 O5 4_666 2.2985(19) y
Ag1 C5 . 2.377(3) y
Ag1 C6 . 2.381(3) y
Ag1 O5 2_556 2.4149(19) y
Ag1 O2 2_556 2.744(2) y
Ag1 O1 2_556 2.7529(18) y
O1 C1 . 1.440(3) ?
O1 C4 . 1.442(3) ?
O1 Ag1 2_546 2.7529(18) ?
O2 C8 . 1.207(3) ?
O2 Ag1 2_546 2.744(2) ?
O3 C8 . 1.329(4) ?
O3 H7 . 0.8760 ?
O4 C7 . 1.233(3) ?
O5 C7 . 1.268(3) ?
O5 Ag1 4_565 2.2985(19) ?
O5 Ag1 2_546 2.4149(19) ?
C1 C6 . 1.522(4) ?
C1 C2 . 1.556(4) ?
C1 H1 . 0.9107 ?
C2 C7 . 1.525(3) ?
C2 C3 . 1.557(3) ?
C2 H2 . 0.91(3) ?
C3 C8 . 1.509(3) ?
C3 C4 . 1.554(3) ?
C3 H3 . 0.90(3) ?
C4 C5 . 1.512(4) ?
C4 H4 . 0.93(3) ?
C5 C6 . 1.348(4) ?
C5 H5 . 0.90(3) ?
C6 H6 . 0.93(3) ?
O6 H8 . 0.9060 ?
O6 H9 . 0.8300 ?
O6 H8A . 0.9670 ?
O6 H9A . 0.7824 ?

loop_
_geom_hbond_atom_site_label_D
_geom_hbond_atom_site_label_H
_geom_hbond_atom_site_label_A
_geom_hbond_site_symmetry_A
_geom_hbond_distance_DH
_geom_hbond_distance_HA
_geom_hbond_distance_DA
_geom_hbond_angle_DHA
O3 H7 O6 2_545 0.88 1.67 2.540(3) 170.2
C6 H6 O2 1_565 0.93(3) 2.40(3) 3.087(3) 130(2)
C1 H1 O4 3_566 0.91 2.53 3.400(4) 159.3
